data_4031727
loop_
_publ_author_name
'Bhaumik, Atanu'
'Pathak, Tanmaya'

_publ_section_title
;
 Methyl-\a-d-2-selenonyl Pent-2-enofuranoside: A Reactive Selenosugar for
 the Diversity Oriented Synthesis of Enantiomerically Pure Heterocycles,
 Carbocycles, and Isonucleosides.
;
_journal_issue 21
_journal_name_full 'The Journal of organic chemistry'
_journal_page_first 11057
_journal_page_last 11064
_journal_paper_doi 10.1021/acs.joc.5b01192
_journal_volume 80
_journal_year 2015
_chemical_formula_sum 'C18 H19 N2 O5'
_chemical_formula_weight 343.35
_chemical_name_systematic
;
 ?
;
_space_group_IT_number 19
_symmetry_cell_setting orthorhombic
_symmetry_space_group_name_Hall 'P 2ac 2ab'
_symmetry_space_group_name_H-M 'P 21 21 21'
_atom_sites_solution_hydrogens geom
_atom_sites_solution_primary direct
_atom_sites_solution_secondary difmap
_audit_creation_method SHELXL-97
_cell_angle_alpha 90.00
_cell_angle_beta 90.00
_cell_angle_gamma 90.00
_cell_formula_units_Z 4
_cell_length_a 6.0713(16)
_cell_length_b 12.715(3)
_cell_length_c 22.502(6)
_cell_measurement_reflns_used 3091
_cell_measurement_temperature 293(2)
_cell_measurement_theta_max 25.11
_cell_measurement_theta_min 1.81
_cell_volume 1737.1(8)
_computing_structure_refinement 'SHELXL-97 (Sheldrick, 2008)'
_computing_structure_solution 'SHELXL-97 (Sheldrick, 2008)'
_diffrn_ambient_temperature 293(2)
_diffrn_measured_fraction_theta_full 0.998
_diffrn_measured_fraction_theta_max 0.998
_diffrn_measurement_device_type 'Bruker CCD APEX 2'
_diffrn_measurement_method hemisphere
_diffrn_radiation_monochromator graphite
_diffrn_radiation_source 'fine-focus sealed tube'
_diffrn_radiation_type MoK\a
_diffrn_radiation_wavelength 0.71073
_diffrn_reflns_av_R_equivalents 0.3141
_diffrn_reflns_av_sigmaI/netI 0.2292
_diffrn_reflns_limit_h_max 7
_diffrn_reflns_limit_h_min -7
_diffrn_reflns_limit_k_max 14
_diffrn_reflns_limit_k_min -15
_diffrn_reflns_limit_l_max 26
_diffrn_reflns_limit_l_min -26
_diffrn_reflns_number 21075
_diffrn_reflns_theta_full 25.11
_diffrn_reflns_theta_max 25.11
_diffrn_reflns_theta_min 1.81
_exptl_absorpt_coefficient_mu 0.097
_exptl_absorpt_correction_T_max 25.11
_exptl_absorpt_correction_T_min 1.81
_exptl_absorpt_correction_type empirical
_exptl_absorpt_process_details sadabs
_exptl_crystal_colour colorless
_exptl_crystal_density_diffrn 1.313
_exptl_crystal_density_meas ?
_exptl_crystal_density_method 'not measured'
_exptl_crystal_description block
_exptl_crystal_F_000 724
_exptl_crystal_size_max 0.23
_exptl_crystal_size_mid 0.17
_exptl_crystal_size_min 0.13
_refine_diff_density_max 0.310
_refine_diff_density_min -0.214
_refine_diff_density_rms 0.051
_refine_ls_abs_structure_details 'Flack H D (1983), Acta Cryst. A39, 876-881'
_refine_ls_abs_structure_Flack -2(4)
_refine_ls_extinction_method none
_refine_ls_goodness_of_fit_ref 0.918
_refine_ls_hydrogen_treatment mixed
_refine_ls_matrix_type full
_refine_ls_number_parameters 226
_refine_ls_number_reflns 3091
_refine_ls_number_restraints 0
_refine_ls_restrained_S_all 0.918
_refine_ls_R_factor_all 0.2574
_refine_ls_R_factor_gt 0.0745
_refine_ls_shift/su_max 0.000
_refine_ls_shift/su_mean 0.000
_refine_ls_structure_factor_coef Fsqd
_refine_ls_weighting_details 'calc w=1/[\s^2^(Fo^2^)+(0.1000P)^2^+0.0000P] where P=(Fo^2^+2Fc^2^)/3'
_refine_ls_weighting_scheme calc
_refine_ls_wR_factor_gt 0.1508
_refine_ls_wR_factor_ref 0.2370
_reflns_number_gt 1076
_reflns_number_total 3091
_reflns_threshold_expression >2\s(I)
_cod_data_source_file jo5b01192_si_003.cif
_cod_data_source_block shelxs
_cod_depositor_comments
;
The following automatic conversions were performed:

'_symmetry_cell_setting' value 'Orthorhombic' changed to
'orthorhombic' according to
/usr/data/users/saulius/crontab/automatic-downloads/rss-feeds/ACS/lib/dictionaries/cif_core.dic
dictionary named 'cif_core.dic' version 2.4.2 from 2011-04-26.

'_exptl_crystal_density_meas' value 'not measured' was changed to '?'
- the value is perceived as not measured.

Automatic conversion script
Id: cif_fix_values 3271 2015-04-21 07:52:19Z andrius 

 Adding full bibliography for 4031726--4031728.cif.
;
_cod_original_sg_symbol_H-M 'P2(1)2(1)2(1) '
_cod_database_code 4031727

loop_
_symmetry_equiv_pos_as_xyz
'x, y, z'
'-x+1/2, -y, z+1/2'
'-x, y+1/2, -z+1/2'
'x+1/2, -y+1/2, -z'

loop_
_atom_site_label
_atom_site_type_symbol
_atom_site_fract_x
_atom_site_fract_y
_atom_site_fract_z
_atom_site_U_iso_or_equiv
_atom_site_adp_type
_atom_site_occupancy
_atom_site_symmetry_multiplicity
_atom_site_calc_flag
_atom_site_refinement_flags
O5 O 0.0013(10) 0.3774(5) 0.9071(2) 0.0672(17) Uani 1 1 d .
O4 O -0.2077(9) 0.0476(5) 0.9613(3) 0.0618(17) Uani 1 1 d .
N2 N -0.4618(10) 0.1642(5) 0.9362(3) 0.0452(16) Uani 1 1 d .
C15 C -0.1452(16) 0.3107(8) 0.9166(4) 0.056(2) Uani 1 1 d .
O1 O -0.5055(10) -0.0693(4) 0.8798(2) 0.0632(16) Uani 1 1 d .
N1 N -0.0868(11) 0.2093(6) 0.9345(3) 0.0550(19) Uani 1 1 d .
O2 O -0.5897(11) -0.1665(5) 0.9652(3) 0.0803(19) Uani 1 1 d .
O3 O -0.4878(12) 0.1184(5) 0.8138(3) 0.084(2) Uani 1 1 d .
C16 C -0.3755(15) 0.3372(6) 0.9108(3) 0.051(2) Uani 1 1 d .
C4 C -0.5924(13) 0.0689(6) 0.9455(4) 0.052(2) Uani 1 1 d .
H4 H -0.7151 0.0810 0.9730 0.062 Uiso 1 1 calc R
C18 C -0.5251(14) 0.2634(7) 0.9193(3) 0.054(2) Uani 1 1 d .
H18 H -0.6736 0.2787 0.9138 0.064 Uiso 1 1 calc R
C1 C -0.4360(15) -0.1039(6) 0.9362(4) 0.063(2) Uani 1 1 d .
H1 H -0.2933 -0.1396 0.9335 0.076 Uiso 1 1 calc R
C17 C -0.4378(13) 0.4484(6) 0.8944(4) 0.074(3) Uani 1 1 d .
H17A H -0.5952 0.4552 0.8946 0.111 Uiso 1 1 calc R
H17B H -0.3825 0.4643 0.8555 0.111 Uiso 1 1 calc R
H17C H -0.3752 0.4963 0.9227 0.111 Uiso 1 1 calc R
C6 C -0.6894(15) 0.0733(8) 0.8323(4) 0.080(3) Uani 1 1 d .
H6A H -0.7442 0.0276 0.8011 0.096 Uiso 1 1 calc R
H6B H -0.7966 0.1289 0.8382 0.096 Uiso 1 1 calc R
C5 C -0.6683(14) 0.0116(7) 0.8883(4) 0.059(2) Uani 1 1 d .
H5 H -0.8101 -0.0224 0.8964 0.071 Uiso 1 1 calc R
C3 C -0.4180(15) -0.0050(6) 0.9724(4) 0.058(2) Uani 1 1 d .
H3 H -0.4431 -0.0178 1.0148 0.070 Uiso 1 1 calc R
C13 C -0.179(3) 0.2537(13) 0.7619(5) 0.104(4) Uani 1 1 d .
H13 H -0.2642 0.2804 0.7927 0.125 Uiso 1 1 calc R
C14 C -0.2498(15) 0.1467(7) 0.9435(3) 0.050(2) Uani 1 1 d .
C9 C -0.090(2) 0.1183(9) 0.6955(5) 0.097(4) Uani 1 1 d .
H9 H -0.1160 0.0516 0.6801 0.117 Uiso 1 1 calc R
C2 C -0.620(2) -0.2662(7) 0.9357(5) 0.129(5) Uani 1 1 d .
H2A H -0.7342 -0.3051 0.9554 0.194 Uiso 1 1 calc R
H2B H -0.4850 -0.3055 0.9372 0.194 Uiso 1 1 calc R
H2C H -0.6607 -0.2543 0.8951 0.194 Uiso 1 1 calc R
C8 C -0.2240(19) 0.1574(13) 0.7395(5) 0.082(4) Uani 1 1 d .
C7 C -0.407(2) 0.0857(11) 0.7618(6) 0.143(6) Uani 1 1 d .
H7A H -0.5240 0.0835 0.7326 0.171 Uiso 1 1 calc R
H7B H -0.3492 0.0149 0.7663 0.171 Uiso 1 1 calc R
C11 C 0.118(2) 0.2709(14) 0.6972(7) 0.134(5) Uani 1 1 d .
H11 H 0.2354 0.3103 0.6829 0.160 Uiso 1 1 calc R
C10 C 0.081(3) 0.1763(14) 0.6745(5) 0.117(5) Uani 1 1 d .
H10 H 0.1704 0.1501 0.6444 0.141 Uiso 1 1 calc R
C12 C -0.010(3) 0.3114(10) 0.7402(6) 0.124(5) Uani 1 1 d .
H12 H 0.0167 0.3786 0.7549 0.148 Uiso 1 1 calc R

loop_
_atom_site_aniso_label
_atom_site_aniso_U_11
_atom_site_aniso_U_22
_atom_site_aniso_U_33
_atom_site_aniso_U_23
_atom_site_aniso_U_13
_atom_site_aniso_U_12
O5 0.044(4) 0.069(4) 0.088(4) -0.005(3) -0.001(3) -0.008(4)
O4 0.046(4) 0.052(4) 0.087(4) -0.004(4) -0.010(3) 0.012(3)
N2 0.022(4) 0.056(5) 0.057(4) 0.003(4) 0.000(3) -0.002(4)
C15 0.041(6) 0.065(7) 0.063(6) -0.011(5) 0.004(5) 0.002(6)
O1 0.067(4) 0.063(4) 0.060(4) -0.004(3) 0.004(4) 0.001(4)
N1 0.033(4) 0.061(5) 0.070(5) -0.004(4) -0.007(4) 0.007(4)
O2 0.100(5) 0.057(4) 0.083(4) 0.001(4) 0.017(4) -0.020(4)
O3 0.093(6) 0.111(5) 0.047(4) -0.006(4) 0.008(4) -0.032(5)
C16 0.050(6) 0.047(6) 0.057(5) 0.006(5) 0.005(5) 0.006(5)
C4 0.048(5) 0.048(5) 0.059(5) 0.002(5) 0.010(5) -0.001(5)
C18 0.036(6) 0.061(6) 0.064(6) 0.019(5) 0.007(5) 0.019(5)
C1 0.068(7) 0.046(6) 0.076(6) -0.009(6) -0.001(6) 0.007(5)
C17 0.058(6) 0.064(6) 0.101(7) 0.028(5) 0.002(6) -0.002(5)
C6 0.058(7) 0.116(9) 0.068(7) 0.010(6) -0.010(6) -0.010(7)
C5 0.040(6) 0.068(6) 0.068(6) -0.003(5) -0.004(5) -0.009(5)
C3 0.065(7) 0.047(5) 0.063(6) -0.001(5) 0.003(5) -0.003(5)
C13 0.129(13) 0.107(12) 0.076(9) -0.006(9) 0.029(8) 0.033(10)
C14 0.040(6) 0.060(7) 0.049(5) -0.006(5) -0.003(4) 0.008(6)
C9 0.126(11) 0.079(8) 0.086(9) 0.016(7) -0.001(8) 0.003(8)
C2 0.194(14) 0.061(8) 0.133(10) -0.023(7) 0.034(10) -0.048(8)
C8 0.068(8) 0.125(13) 0.053(7) 0.013(7) 0.002(6) -0.001(8)
C7 0.118(11) 0.216(16) 0.095(10) -0.014(10) 0.000(9) -0.054(12)
C11 0.126(13) 0.146(14) 0.129(13) -0.004(11) 0.060(11) -0.023(12)
C10 0.124(13) 0.133(13) 0.094(10) 0.002(10) 0.041(9) 0.013(11)
C12 0.181(14) 0.080(9) 0.110(11) 0.004(8) 0.042(10) -0.012(11)

loop_
_atom_type_symbol
_atom_type_description
_atom_type_scat_dispersion_real
_atom_type_scat_dispersion_imag
_atom_type_scat_source
C C 0.0033 0.0016 'International Tables Vol C Tables 4.2.6.8 and 6.1.1.4'
H H 0.0000 0.0000 'International Tables Vol C Tables 4.2.6.8 and 6.1.1.4'
N N 0.0061 0.0033 'International Tables Vol C Tables 4.2.6.8 and 6.1.1.4'
O O 0.0106 0.0060 'International Tables Vol C Tables 4.2.6.8 and 6.1.1.4'

loop_
_geom_angle_atom_site_label_1
_geom_angle_atom_site_label_2
_geom_angle_atom_site_label_3
_geom_angle
C14 O4 C3 108.2(6)
C14 N2 C18 117.6(7)
C14 N2 C4 111.9(7)
C18 N2 C4 130.5(7)
O5 C15 N1 119.7(8)
O5 C15 C16 121.2(9)
N1 C15 C16 119.1(9)
C1 O1 C5 108.1(6)
C14 N1 C15 114.9(7)
C1 O2 C2 111.9(7)
C7 O3 C6 116.9(8)
C18 C16 C15 119.2(8)
C18 C16 C17 121.9(8)
C15 C16 C17 118.8(9)
N2 C4 C3 100.9(6)
N2 C4 C5 115.6(6)
C3 C4 C5 104.1(6)
C16 C18 N2 120.0(8)
O2 C1 O1 113.7(7)
O2 C1 C3 105.8(7)
O1 C1 C3 104.4(6)
O3 C6 C5 112.9(8)
O1 C5 C6 108.9(7)
O1 C5 C4 104.0(6)
C6 C5 C4 118.7(7)
O4 C3 C1 110.7(7)
O4 C3 C4 104.8(6)
C1 C3 C4 104.3(7)
C12 C13 C8 120.8(12)
N1 C14 N2 128.9(8)
N1 C14 O4 118.7(8)
N2 C14 O4 112.4(8)
C10 C9 C8 120.4(13)
C13 C8 C9 118.4(12)
C13 C8 C7 124.6(14)
C9 C8 C7 116.9(15)
O3 C7 C8 111.8(11)
C10 C11 C12 121.8(15)
C11 C10 C9 119.2(14)
C11 C12 C13 119.3(13)

loop_
_geom_bond_atom_site_label_1
_geom_bond_atom_site_label_2
_geom_bond_distance
O5 C15 1.247(9)
O4 C14 1.347(8)
O4 C3 1.462(9)
N2 C14 1.316(9)
N2 C18 1.374(8)
N2 C4 1.463(9)
C15 N1 1.397(10)
C15 C16 1.444(11)
O1 C1 1.407(9)
O1 C5 1.439(9)
N1 C14 1.286(9)
O2 C1 1.390(9)
O2 C2 1.442(9)
O3 C7 1.335(12)
O3 C6 1.415(9)
C16 C18 1.319(10)
C16 C17 1.509(9)
C4 C3 1.539(10)
C4 C5 1.550(11)
C1 C3 1.503(10)
C6 C5 1.489(11)
C13 C12 1.348(17)
C13 C8 1.353(14)
C9 C10 1.356(15)
C9 C8 1.375(13)
C8 C7 1.521(14)
C11 C10 1.325(15)
C11 C12 1.345(16)
